data_4518684
loop_
_publ_author_name
'Liu, Ming-li'
'Shi, Quan'
'Liu, Lei-fang'
'Li, Wen-bo'

_publ_section_title
;
 Lanthanide-Aromatic Iminodiacetate Frameworks with Helical Tubes:
 Structure, Properties, and Low-Temperature Heat Capacity
;
_journal_issue 15
_journal_name_full 'ACS Omega'
_journal_page_first 10475
_journal_page_last 10485
_journal_paper_doi 10.1021/acsomega.1c01052
_journal_volume 6
_journal_year 2021
_chemical_formula_sum 'C12 H14 N O8 Pr'
_chemical_formula_weight 441.15
_space_group_crystal_system monoclinic
_space_group_IT_number 14
_space_group_name_Hall '-P 2yn'
_space_group_name_H-M_alt 'P 1 21/n 1'
_atom_sites_solution_hydrogens mixed
_audit_creation_method SHELXL-2018/3
_cell_angle_alpha 90
_cell_angle_beta 99.387(2)
_cell_angle_gamma 90
_cell_formula_units_Z 4
_cell_length_a 6.2123(8)
_cell_length_b 22.161(3)
_cell_length_c 11.4967(15)
_cell_measurement_reflns_used 6325
_cell_measurement_temperature 296(2)
_cell_measurement_theta_max 31.035
_cell_measurement_theta_min 2.57
_cell_volume 1561.6(4)
_computing_cell_refinement 'Bruker SMART'
_computing_data_collection 'Bruker SMART'
_computing_data_reduction 'Bruker SAINT'
_computing_molecular_graphics 'Bruker SHELXTL'
_computing_publication_material 'Bruker SHELXTL'
_computing_structure_refinement 'SHELXL-2018/3 (Sheldrick, 2018)'
_computing_structure_solution 'Bruker SHELXTL'
_diffrn_ambient_temperature 296(2)
_diffrn_measured_fraction_theta_full 0.983
_diffrn_measured_fraction_theta_max 0.983
_diffrn_measurement_device_type 'CCD area detector'
_diffrn_measurement_method 'phi and omega scans'
_diffrn_radiation_type MoK\a
_diffrn_radiation_wavelength 0.71073
_diffrn_reflns_av_R_equivalents 0.0427
_diffrn_reflns_av_unetI/netI 0.0555
_diffrn_reflns_Laue_measured_fraction_full 0.983
_diffrn_reflns_Laue_measured_fraction_max 0.983
_diffrn_reflns_limit_h_max 6
_diffrn_reflns_limit_h_min -7
_diffrn_reflns_limit_k_max 26
_diffrn_reflns_limit_k_min -25
_diffrn_reflns_limit_l_max 11
_diffrn_reflns_limit_l_min -13
_diffrn_reflns_number 7087
_diffrn_reflns_point_group_measured_fraction_full 0.983
_diffrn_reflns_point_group_measured_fraction_max 0.983
_diffrn_reflns_theta_full 25.022
_diffrn_reflns_theta_max 25.022
_diffrn_reflns_theta_min 1.838
_exptl_absorpt_coefficient_mu 3.157
_exptl_absorpt_correction_T_max 0.4508
_exptl_absorpt_correction_T_min 0.3803
_exptl_absorpt_correction_type multi-scan
_exptl_absorpt_process_details sadabs
_exptl_crystal_colour green
_exptl_crystal_density_diffrn 1.876
_exptl_crystal_description rectangle
_exptl_crystal_F_000 864
_exptl_crystal_size_max 0.380
_exptl_crystal_size_mid 0.350
_exptl_crystal_size_min 0.300
_refine_diff_density_max 2.989
_refine_diff_density_min -1.784
_refine_diff_density_rms 0.240
_refine_ls_extinction_method none
_refine_ls_goodness_of_fit_ref 0.741
_refine_ls_hydrogen_treatment constr
_refine_ls_matrix_type full
_refine_ls_number_parameters 199
_refine_ls_number_reflns 2727
_refine_ls_number_restraints 0
_refine_ls_restrained_S_all 0.741
_refine_ls_R_factor_all 0.0460
_refine_ls_R_factor_gt 0.0445
_refine_ls_shift/su_max 0.002
_refine_ls_shift/su_mean 0.000
_refine_ls_structure_factor_coef Fsqd
_refine_ls_weighting_details 'w=1/[\s^2^(Fo^2^)+(0.0932P)^2^+21.2597P] where P=(Fo^2^+2Fc^2^)/3'
_refine_ls_weighting_scheme calc
_refine_ls_wR_factor_gt 0.1201
_refine_ls_wR_factor_ref 0.1216
_reflns_Friedel_coverage 0.000
_reflns_number_gt 2528
_reflns_number_total 2727
_reflns_threshold_expression 'I > 2\s(I)'
_cod_data_source_file 1cif.cif
_cod_data_source_block 5291_sq
_cod_original_sg_symbol_H-M 'P 21/n'
_cod_database_code 4518684
_shelx_shelxl_version_number 2018/3
_shelx_space_group_comment
; 
The symmetry employed for this shelxl refinement is uniquely defined 
by the following loop, which should always be used as a source of 
symmetry information in preference to the above space-group names. 
They are only intended as comments. 
;
_shelx_estimated_absorpt_t_min 0.380
_shelx_estimated_absorpt_t_max 0.451

loop_
_space_group_symop_operation_xyz
'x, y, z'
'-x+1/2, y+1/2, -z+1/2'
'-x, -y, -z'
'x-1/2, -y-1/2, z-1/2'

loop_
_atom_site_label
_atom_site_type_symbol
_atom_site_fract_x
_atom_site_fract_y
_atom_site_fract_z
_atom_site_U_iso_or_equiv
_atom_site_adp_type
_atom_site_occupancy
_atom_site_site_symmetry_order
_atom_site_calc_flag
_atom_site_refinement_flags_posn
_atom_site_refinement_flags_adp
_atom_site_refinement_flags_occupancy
_atom_site_disorder_assembly
_atom_site_disorder_group
Pr1 Pr 0.43208(4) 0.75266(2) 0.58425(3) 0.01382(17) Uani 1 1 d . . . . .
N1 N 0.3287(6) 0.6439(2) 0.6753(4) 0.0142(10) Uani 1 1 d . . . . .
O1 O 0.3047(6) 0.31826(18) 0.7852(4) 0.0270(9) Uani 1 1 d . . . . .
O2 O -0.0138(7) 0.35174(19) 0.8177(4) 0.0285(9) Uani 1 1 d . . . . .
O3 O 0.0498(6) 0.71926(18) 0.5412(3) 0.0212(8) Uani 1 1 d . . . . .
O4 O 0.5620(7) 0.7339(2) 0.7938(3) 0.0233(9) Uani 1 1 d . . . . .
O5 O 0.7261(6) 0.67459(17) 0.9369(3) 0.0220(8) Uani 1 1 d . . . . .
O6 O 0.7313(7) 0.8050(2) 0.5017(4) 0.0319(10) Uani 1 1 d . . . . .
H6B H 0.835173 0.779815 0.501313 0.038 Uiso 1 1 d R U . . .
H6C H 0.780293 0.833205 0.549093 0.038 Uiso 1 1 d R U . . .
O7 O 0.4167(7) 0.6988(2) 0.3917(3) 0.0294(10) Uani 1 1 d . . . . .
H7D H 0.543793 0.696170 0.372790 0.035 Uiso 1 1 d R U . . .
H7E H 0.333053 0.717540 0.337260 0.035 Uiso 1 1 d R U . . .
O8 O -0.2384(6) 0.68426(19) 0.6104(4) 0.0250(9) Uani 1 1 d . . . . .
C1 C 0.1985(9) 0.4180(3) 0.7195(5) 0.0227(12) Uani 1 1 d . . . . .
C2 C 0.4038(10) 0.4350(3) 0.6979(6) 0.0323(15) Uani 1 1 d . . . . .
H2 H 0.519532 0.407945 0.712167 0.039 Uiso 1 1 calc R U . . .
C3 C 0.4357(9) 0.4917(3) 0.6554(6) 0.0291(13) Uani 1 1 d . . . . .
H3 H 0.575275 0.502883 0.644368 0.035 Uiso 1 1 calc R U . . .
C4 C 0.2660(9) 0.5329(2) 0.6285(5) 0.0199(11) Uani 1 1 d . . . . .
C5 C 0.0584(9) 0.5139(3) 0.6445(6) 0.0284(14) Uani 1 1 d . . . . .
H5 H -0.060252 0.539497 0.623414 0.034 Uiso 1 1 calc R U . . .
C6 C 0.0266(9) 0.4587(3) 0.6903(6) 0.0291(14) Uani 1 1 d . . . . .
H6 H -0.112524 0.447825 0.702558 0.035 Uiso 1 1 calc R U . . .
C7 C 0.3086(8) 0.5949(2) 0.5850(5) 0.0189(11) Uani 1 1 d . . . . .
H7A H 0.442245 0.593638 0.551728 0.023 Uiso 1 1 calc R U . . .
H7B H 0.191013 0.605270 0.521855 0.023 Uiso 1 1 calc R U . . .
C8 C 0.1619(9) 0.3589(3) 0.7761(5) 0.0219(12) Uani 1 1 d . . . . .
C9 C 0.1160(8) 0.6571(3) 0.7124(5) 0.0193(11) Uani 1 1 d . . . . .
H9A H 0.138551 0.682830 0.781687 0.023 Uiso 1 1 calc R U . . .
H9B H 0.049640 0.619828 0.732934 0.023 Uiso 1 1 calc R U . . .
C10 C -0.0371(8) 0.6888(2) 0.6122(5) 0.0164(11) Uani 1 1 d . . . . .
C11 C 0.4928(8) 0.6280(2) 0.7790(5) 0.0188(11) Uani 1 1 d . . . . .
H12A H 0.604105 0.602756 0.753852 0.023 Uiso 1 1 calc R U . . .
H12B H 0.422869 0.604938 0.834083 0.023 Uiso 1 1 calc R U . . .
C12 C 0.5999(8) 0.6834(2) 0.8412(4) 0.0157(11) Uani 1 1 d . . . . .

loop_
_atom_site_aniso_label
_atom_site_aniso_U_11
_atom_site_aniso_U_22
_atom_site_aniso_U_33
_atom_site_aniso_U_23
_atom_site_aniso_U_13
_atom_site_aniso_U_12
Pr1 0.0071(2) 0.0190(2) 0.0140(2) 0.00079(9) -0.00231(15) 0.00067(9)
N1 0.004(2) 0.020(2) 0.017(2) 0.0002(17) -0.0030(18) 0.0014(15)
O1 0.020(2) 0.024(2) 0.036(2) 0.0041(18) 0.0020(18) 0.0012(17)
O2 0.024(2) 0.028(2) 0.035(2) 0.0045(18) 0.0096(18) 0.0003(17)
O3 0.0098(17) 0.029(2) 0.024(2) 0.0067(17) -0.0008(15) 0.0005(15)
O4 0.025(2) 0.025(2) 0.017(2) 0.0000(17) -0.0063(17) -0.0001(18)
O5 0.0172(19) 0.026(2) 0.0190(19) -0.0013(16) -0.0081(15) 0.0002(15)
O6 0.021(2) 0.036(2) 0.041(3) 0.011(2) 0.0123(19) 0.0063(18)
O7 0.021(2) 0.042(3) 0.022(2) -0.0045(18) -0.0065(17) 0.0092(18)
O8 0.0059(17) 0.034(2) 0.034(2) 0.0060(18) -0.0001(16) 0.0016(15)
C1 0.019(3) 0.025(3) 0.024(3) -0.003(2) 0.001(2) -0.005(2)
C2 0.019(3) 0.026(3) 0.053(4) 0.005(3) 0.009(3) 0.003(2)
C3 0.016(3) 0.026(3) 0.047(4) 0.001(3) 0.011(3) 0.001(2)
C4 0.018(3) 0.024(3) 0.016(3) -0.004(2) -0.001(2) -0.004(2)
C5 0.010(3) 0.030(3) 0.041(4) 0.006(3) -0.006(2) -0.002(2)
C6 0.012(3) 0.030(3) 0.044(4) 0.007(3) 0.000(2) -0.004(2)
C7 0.014(2) 0.020(3) 0.021(3) -0.003(2) -0.002(2) -0.002(2)
C8 0.020(3) 0.022(3) 0.021(3) 0.000(2) -0.002(2) -0.002(2)
C9 0.012(2) 0.030(3) 0.015(3) 0.002(2) 0.002(2) 0.003(2)
C10 0.008(2) 0.021(3) 0.019(3) -0.001(2) -0.002(2) 0.0003(19)
C11 0.012(2) 0.026(3) 0.016(3) 0.004(2) -0.005(2) -0.001(2)
C12 0.008(2) 0.028(3) 0.010(2) 0.000(2) -0.0013(19) 0.000(2)

loop_
_atom_type_symbol
_atom_type_description
_atom_type_scat_dispersion_real
_atom_type_scat_dispersion_imag
_atom_type_scat_source
C C 0.0033 0.0016 'International Tables Vol C Tables 4.2.6.8 and 6.1.1.4'
H H 0.0000 0.0000 'International Tables Vol C Tables 4.2.6.8 and 6.1.1.4'
N N 0.0061 0.0033 'International Tables Vol C Tables 4.2.6.8 and 6.1.1.4'
O O 0.0106 0.0060 'International Tables Vol C Tables 4.2.6.8 and 6.1.1.4'
Pr Pr -0.2180 2.8214 'International Tables Vol C Tables 4.2.6.8 and 6.1.1.4'

loop_
_geom_angle_atom_site_label_1
_geom_angle_atom_site_label_2
_geom_angle_atom_site_label_3
_geom_angle
_geom_angle_site_symmetry_1
_geom_angle_site_symmetry_3
_geom_angle_publ_flag
O4 Pr1 O3 107.42(13) . . ?
O4 Pr1 O2 72.11(14) . 2_556 ?
O3 Pr1 O2 118.47(13) . 2_556 ?
O4 Pr1 O7 138.44(14) . . ?
O3 Pr1 O7 77.42(13) . . ?
O2 Pr1 O7 143.04(14) 2_556 . ?
O4 Pr1 O6 107.78(15) . . ?
O3 Pr1 O6 144.58(14) . . ?
O2 Pr1 O6 69.72(15) 2_556 . ?
O7 Pr1 O6 79.02(15) . . ?
O4 Pr1 O8 69.54(14) . 1_655 ?
O3 Pr1 O8 125.50(13) . 1_655 ?
O2 Pr1 O8 112.03(13) 2_556 1_655 ?
O7 Pr1 O8 74.46(13) . 1_655 ?
O6 Pr1 O8 71.68(13) . 1_655 ?
O4 Pr1 O5 144.74(14) . 4_575 ?
O3 Pr1 O5 71.98(12) . 4_575 ?
O2 Pr1 O5 77.53(13) 2_556 4_575 ?
O7 Pr1 O5 76.69(13) . 4_575 ?
O6 Pr1 O5 77.11(13) . 4_575 ?
O8 Pr1 O5 140.71(13) 1_655 4_575 ?
O4 Pr1 O1 70.44(14) . 2_556 ?
O3 Pr1 O1 71.17(13) . 2_556 ?
O2 Pr1 O1 50.15(13) 2_556 2_556 ?
O7 Pr1 O1 143.61(13) . 2_556 ?
O6 Pr1 O1 117.91(14) . 2_556 ?
O8 Pr1 O1 139.78(13) 1_655 2_556 ?
O5 Pr1 O1 76.51(13) 4_575 2_556 ?
O4 Pr1 N1 62.34(13) . . ?
O3 Pr1 N1 62.24(12) . . ?
O2 Pr1 N1 130.26(14) 2_556 . ?
O7 Pr1 N1 86.62(14) . . ?
O6 Pr1 N1 141.73(13) . . ?
O8 Pr1 N1 70.33(12) 1_655 . ?
O5 Pr1 N1 133.68(12) 4_575 . ?
O1 Pr1 N1 94.47(13) 2_556 . ?
O4 Pr1 C8 70.34(15) . 2_556 ?
O3 Pr1 C8 94.53(15) . 2_556 ?
O2 Pr1 C8 25.08(15) 2_556 2_556 ?
O7 Pr1 C8 151.22(14) . 2_556 ?
O6 Pr1 C8 93.54(16) . 2_556 ?
O8 Pr1 C8 129.82(14) 1_655 2_556 ?
O5 Pr1 C8 74.54(14) 4_575 2_556 ?
O1 Pr1 C8 25.11(15) 2_556 2_556 ?
N1 Pr1 C8 114.32(15) . 2_556 ?
C11 N1 C9 110.2(4) . . ?
C11 N1 C7 110.8(4) . . ?
C9 N1 C7 111.5(4) . . ?
C11 N1 Pr1 110.1(3) . . ?
C9 N1 Pr1 102.2(3) . . ?
C7 N1 Pr1 111.8(3) . . ?
C8 O1 Pr1 89.5(3) . 2_546 ?
C8 O2 Pr1 99.0(3) . 2_546 ?
C10 O3 Pr1 122.5(3) . . ?
C12 O4 Pr1 126.1(3) . . ?
C12 O5 Pr1 131.4(3) . 4_676 ?
Pr1 O6 H6B 108.0 . . ?
Pr1 O6 H6C 107.9 . . ?
H6B O6 H6C 106.9 . . ?
Pr1 O7 H7D 110.7 . . ?
Pr1 O7 H7E 110.3 . . ?
H7D O7 H7E 108.8 . . ?
C10 O8 Pr1 137.9(4) . 1_455 ?
C2 C1 C6 118.1(5) . . ?
C2 C1 C8 121.6(5) . . ?
C6 C1 C8 120.3(5) . . ?
C3 C2 C1 120.0(6) . . ?
C3 C2 H2 120.0 . . ?
C1 C2 H2 120.0 . . ?
C2 C3 C4 122.1(5) . . ?
C2 C3 H3 119.0 . . ?
C4 C3 H3 119.0 . . ?
C3 C4 C5 117.1(5) . . ?
C3 C4 C7 120.5(5) . . ?
C5 C4 C7 122.5(5) . . ?
C6 C5 C4 121.2(5) . . ?
C6 C5 H5 119.4 . . ?
C4 C5 H5 119.4 . . ?
C5 C6 C1 121.4(5) . . ?
C5 C6 H6 119.3 . . ?
C1 C6 H6 119.3 . . ?
N1 C7 C4 115.7(4) . . ?
N1 C7 H7A 108.3 . . ?
C4 C7 H7A 108.3 . . ?
N1 C7 H7B 108.3 . . ?
C4 C7 H7B 108.3 . . ?
H7A C7 H7B 107.4 . . ?
O1 C8 O2 121.1(5) . . ?
O1 C8 C1 120.6(5) . . ?
O2 C8 C1 118.3(5) . . ?
O1 C8 Pr1 65.4(3) . 2_546 ?
O2 C8 Pr1 55.9(3) . 2_546 ?
C1 C8 Pr1 171.6(4) . 2_546 ?
N1 C9 C10 110.2(4) . . ?
N1 C9 H9A 109.6 . . ?
C10 C9 H9A 109.6 . . ?
N1 C9 H9B 109.6 . . ?
C10 C9 H9B 109.6 . . ?
H9A C9 H9B 108.1 . . ?
O3 C10 O8 124.8(5) . . ?
O3 C10 C9 117.1(4) . . ?
O8 C10 C9 118.0(5) . . ?
N1 C11 C12 112.2(4) . . ?
N1 C11 H12A 109.2 . . ?
C12 C11 H12A 109.2 . . ?
N1 C11 H12B 109.2 . . ?
C12 C11 H12B 109.2 . . ?
H12A C11 H12B 107.9 . . ?
O4 C12 O5 124.5(5) . . ?
O4 C12 C11 118.8(4) . . ?
O5 C12 C11 116.6(5) . . ?

loop_
_geom_bond_atom_site_label_1
_geom_bond_atom_site_label_2
_geom_bond_distance
_geom_bond_site_symmetry_2
_geom_bond_publ_flag
Pr1 O4 2.449(4) . ?
Pr1 O3 2.460(4) . ?
Pr1 O2 2.483(4) 2_556 ?
Pr1 O7 2.503(4) . ?
Pr1 O6 2.505(4) . ?
Pr1 O8 2.526(4) 1_655 ?
Pr1 O5 2.530(4) 4_575 ?
Pr1 O1 2.693(4) 2_556 ?
Pr1 N1 2.745(5) . ?
Pr1 C8 2.961(6) 2_556 ?
N1 C11 1.479(6) . ?
N1 C9 1.482(6) . ?
N1 C7 1.495(7) . ?
O1 C8 1.257(7) . ?
O2 C8 1.271(7) . ?
O3 C10 1.248(7) . ?
O4 C12 1.250(7) . ?
O5 C12 1.258(6) . ?
O6 H6B 0.8533 . ?
O6 H6C 0.8526 . ?
O7 H7D 0.8545 . ?
O7 H7E 0.8539 . ?
O8 C10 1.251(6) . ?
C1 C2 1.390(8) . ?
C1 C6 1.396(8) . ?
C1 C8 1.497(8) . ?
C2 C3 1.374(9) . ?
C2 H2 0.9300 . ?
C3 C4 1.392(8) . ?
C3 H3 0.9300 . ?
C4 C5 1.397(8) . ?
C4 C7 1.499(8) . ?
C5 C6 1.359(9) . ?
C5 H5 0.9300 . ?
C6 H6 0.9300 . ?
C7 H7A 0.9700 . ?
C7 H7B 0.9700 . ?
C9 C10 1.538(7) . ?
C9 H9A 0.9700 . ?
C9 H9B 0.9700 . ?
C11 C12 1.519(7) . ?
C11 H12A 0.9700 . ?
C11 H12B 0.9700 . ?

loop_
_geom_hbond_atom_site_label_D
_geom_hbond_atom_site_label_H
_geom_hbond_atom_site_label_A
_geom_hbond_distance_DH
_geom_hbond_distance_HA
_geom_hbond_distance_DA
_geom_hbond_angle_DHA
_geom_hbond_site_symmetry_A
_geom_hbond_publ_flag
C9 H9A O6 0.97 2.52 3.391(7) 150.1 4_576 yes
O7 H7E O4 0.85 1.99 2.745(6) 146.7 4_575 yes
O7 H7D O1 0.85 2.20 2.902(6) 139.2 3_666 yes
O6 H6B O8 0.85 2.54 2.945(6) 110.2 1_655 yes
O6 H6B O3 0.85 1.89 2.727(6) 164.7 1_655 yes
